data_2100440
loop_
_publ_author_name
'Damgaard Poulsen, Rasmus'
'Bentien, Anders'
'Christensen, Mogens'
'Brummerstedt Iversen, Bo'

_publ_section_title
;
 Solvothermal synthesis, multi-temperature crystal structures and
 physical properties of isostructural coordination polymers,
 2C~4~H~12~N^+^[<i>M</i>~3~(C~8~H~4~O~4~)~4~]^2{-^}&#x00B7;3C~5~H~11~NO,
 <i>M</i> = Co, Zn
;
_journal_coeditor_code LC5040
_journal_date_accepted 2005-12-22
_journal_date_recd_electronic 2005-09-21
_journal_issue 2
_journal_name_full 'Acta Crystallographica Section B'
_journal_page_first 245
_journal_page_last 254
_journal_paper_category FA
_journal_paper_doi 10.1107/S0108768105042795
_journal_volume 62
_journal_year 2006
_chemical_formula_moiety 'C27.50 H36.50 N2.50 O9.50 Zn1.50'
_chemical_formula_sum 'C27.5 H36.5 N2.5 O9.5 Zn1.5'
_chemical_formula_weight 652.15
_chemical_name_systematic
;
 ?
;
_space_group_IT_number 15
_symmetry_cell_setting monoclinic
_symmetry_space_group_name_Hall '-C 2yc'
_symmetry_space_group_name_H-M 'C 1 2/c 1'
_atom_sites_solution_hydrogens geom
_atom_sites_solution_primary direct
_atom_sites_solution_secondary difmap
_audit_creation_method SHELXL-97
_cell_angle_alpha 90.00
_cell_angle_beta 92.6130(10)
_cell_angle_gamma 90.00
_cell_formula_units_Z 8
_cell_length_a 33.2613(5)
_cell_length_b 9.78440(10)
_cell_length_c 18.2156(3)
_cell_measurement_reflns_used 7372
_cell_measurement_temperature 303(2)
_cell_measurement_theta_max 31.35
_cell_measurement_theta_min 2.43
_cell_volume 5921.96(15)
_computing_cell_refinement 'SMART (Bruker, 1998)'
_computing_data_collection 'SMART (Bruker, 1998)'
_computing_data_reduction SAINT
_computing_molecular_graphics 'SHELXL-97 (Sheldrick, 1997)'
_computing_publication_material 'SHELXS-97 (Sheldrick, 1997)'
_computing_structure_refinement 'SHELXL-97 (Sheldrick, 1997)'
_computing_structure_solution 'SHELXS-97 (Sheldrick, 1990)'
_diffrn_ambient_temperature 30.0(10)
_diffrn_measured_fraction_theta_full 0.914
_diffrn_measured_fraction_theta_max 0.914
_diffrn_measurement_device_type ' Bruker SMART-APEX CCD area detector'
_diffrn_measurement_method \p
_diffrn_radiation_monochromator graphite
_diffrn_radiation_source 'Bede Mo microsource system'
_diffrn_radiation_type MoK\a
_diffrn_radiation_wavelength 0.71073
_diffrn_reflns_av_R_equivalents 0.0000
_diffrn_reflns_av_sigmaI/netI 0.0680
_diffrn_reflns_limit_h_max 48
_diffrn_reflns_limit_h_min -49
_diffrn_reflns_limit_k_max 14
_diffrn_reflns_limit_k_min 0
_diffrn_reflns_limit_l_max 26
_diffrn_reflns_limit_l_min 0
_diffrn_reflns_number 9377
_diffrn_reflns_theta_full 31.96
_diffrn_reflns_theta_max 31.96
_diffrn_reflns_theta_min 2.45
_exptl_absorpt_coefficient_mu 1.282
_exptl_absorpt_correction_T_max 1.00000
_exptl_absorpt_correction_T_min 0.817970
_exptl_absorpt_correction_type multi-scan
_exptl_absorpt_process_details '(SADABS; Sheldrick, 1997)'
_exptl_crystal_colour 'white colourless'
_exptl_crystal_density_diffrn 1.463
_exptl_crystal_density_method 'not measured'
_exptl_crystal_description 'rhombic plate'
_exptl_crystal_F_000 2720
_exptl_crystal_size_max 0.270
_exptl_crystal_size_mid 0.250
_exptl_crystal_size_min 0.050
_refine_diff_density_max 0.990
_refine_diff_density_min -0.924
_refine_ls_extinction_method none
_refine_ls_goodness_of_fit_ref 0.960
_refine_ls_hydrogen_treatment constr
_refine_ls_matrix_type full
_refine_ls_number_parameters 430
_refine_ls_number_reflns 9377
_refine_ls_number_restraints 0
_refine_ls_restrained_S_all 0.960
_refine_ls_R_factor_all 0.0543
_refine_ls_R_factor_gt 0.0404
_refine_ls_shift/su_max 0.037
_refine_ls_shift/su_mean 0.001
_refine_ls_structure_factor_coef Fsqd
_refine_ls_weighting_details 'calc w=1/[\s^2^(Fo^2^)+(0.0373P)^2^+0.0000P] where P=(Fo^2^+2Fc^2^)/3'
_refine_ls_weighting_scheme calc
_refine_ls_wR_factor_gt 0.0829
_refine_ls_wR_factor_ref 0.0858
_reflns_number_gt 7243
_reflns_number_total 9377
_reflns_threshold_expression >2sigma(I)
_cod_data_source_file lc5040.cif
_cod_data_source_block ZnBDCDEF_30K
_cod_original_cell_volume 5921.95(15)
_cod_original_sg_symbol_H-M 'C 2/c'
_cod_original_formula_sum 'C27.50 H36.50 N2.50 O9.50 Zn1.50'
_cod_database_code 2100440

loop_
_symmetry_equiv_pos_as_xyz
'x, y, z'
'-x, y, -z+1/2'
'x+1/2, y+1/2, z'
'-x+1/2, y+1/2, -z+1/2'
'-x, -y, -z'
'x, -y, z-1/2'
'-x+1/2, -y+1/2, -z'
'x+1/2, -y+1/2, z-1/2'

loop_
_atom_site_type_symbol
_atom_site_label
_atom_site_fract_x
_atom_site_fract_y
_atom_site_fract_z
_atom_site_U_iso_or_equiv
_atom_site_adp_type
_atom_site_calc_flag
_atom_site_refinement_flags
_atom_site_occupancy
O O22 0.28600(4) 1.12267(12) 0.06369(7) 0.0070(3) Uani d . 1
Zn Zn1 0.153404(6) 1.20015(2) -0.003488(12) 0.00462(6) Uani d . 1
Zn Zn2 0.2500 1.2500 0.0000 0.00459(7) Uani d S 1
O O1 0.10097(4) 1.14186(13) 0.02451(7) 0.0094(3) Uani d . 1
O O2 0.10198(4) 1.00158(14) -0.07192(8) 0.0116(3) Uani d . 1
O O28 0.16104(4) 1.33239(13) 0.07806(7) 0.0080(3) Uani d . 1
O O29 0.22851(4) 1.31739(12) 0.09536(7) 0.0071(3) Uani d . 1
O O21 0.15399(4) 1.29016(13) -0.09990(7) 0.0076(3) Uani d . 1
O O11 0.20296(3) 1.08902(12) -0.00796(7) 0.0062(3) Uani d . 1
O O12 0.18365(4) 0.98452(13) 0.09365(8) 0.0113(3) Uani d . 1
C C1 0.08439(5) 1.05606(18) -0.02137(10) 0.0071(4) Uani d . 1
C C2 0.04062(5) 1.02622(18) -0.00956(10) 0.0062(3) Uani d . 1
C C3 0.01998(5) 1.09813(18) 0.04252(11) 0.0079(4) Uani d . 1
H H3 0.0333 1.1643 0.0710 0.009 Uiso calc R 1
C C4 0.02053(5) 0.92785(18) -0.05243(11) 0.0083(4) Uani d . 1
H H4 0.0341 0.8796 -0.0876 0.010 Uiso calc R 1
C C28 0.19407(5) 1.35460(18) 0.11349(10) 0.0063(3) Uani d . 1
C C25 0.19199(5) 1.43230(17) 0.18379(10) 0.0058(3) Uani d . 1
C C24 0.15743(5) 1.50639(18) 0.19919(11) 0.0081(4) Uani d . 1
H H24 0.1357 1.5092 0.1651 0.010 Uiso calc R 1
C C22 0.18773(5) 1.42991(18) -0.18307(10) 0.0068(3) Uani d . 1
C C23 0.15555(5) 1.42434(18) -0.23473(11) 0.0078(4) Uani d . 1
H H23 0.1327 1.3739 -0.2248 0.009 Uiso calc R 1
C C27 0.22243(5) 1.50297(18) -0.19895(11) 0.0088(4) Uani d . 1
H H27 0.2441 1.5059 -0.1650 0.011 Uiso calc R 1
C C26 0.22436(5) 1.42930(18) 0.23481(11) 0.0084(4) Uani d . 1
H H26 0.2475 1.3813 0.2242 0.010 Uiso calc R 1
C C21 0.18545(5) 1.36071(18) -0.11035(10) 0.0067(3) Uani d . 1
C C11 0.20337(5) 0.98667(18) 0.03805(10) 0.0072(4) Uani d . 1
C C12 0.22804(5) 0.86522(18) 0.01818(11) 0.0081(4) Uani d . 1
C C14 0.24815(5) 0.86271(19) -0.04709(11) 0.0094(4) Uani d . 1
H H14 0.2468 0.9378 -0.0784 0.011 Uiso calc R 1
C C13 0.22978(5) 0.75196(19) 0.06555(11) 0.0091(4) Uani d . 1
H H13 0.2162 0.7536 0.1091 0.011 Uiso calc R 1
N N51 0.12407(5) 1.03106(17) 0.19315(9) 0.0119(3) Uani d . 1
H H51B 0.1432 1.0591 0.1633 0.014 Uiso calc R 1
H H51A 0.1093 0.9671 0.1687 0.014 Uiso calc R 1
C C52 0.14435(6) 0.9650(2) 0.25922(11) 0.0132(4) Uani d . 1
H H52B 0.1585 0.8840 0.2438 0.016 Uiso calc R 1
H H52A 0.1240 0.9363 0.2925 0.016 Uiso calc R 1
C C53 0.17394(6) 1.0590(2) 0.29995(12) 0.0187(5) Uani d . 1
H H53C 0.1931 1.0929 0.2665 0.028 Uiso calc R 1
H H53A 0.1878 1.0093 0.3389 0.028 Uiso calc R 1
H H53B 0.1597 1.1343 0.3203 0.028 Uiso calc R 1
C C54 0.09730(6) 1.1499(2) 0.20728(12) 0.0162(4) Uani d . 1
H H54A 0.0898 1.1944 0.1611 0.019 Uiso calc R 1
H H54B 0.1118 1.2157 0.2383 0.019 Uiso calc R 1
C C55 0.05961(6) 1.1053(2) 0.24442(13) 0.0234(5) Uani d . 1
H H55B 0.0458 1.0375 0.2148 0.035 Uiso calc R 1
H H55A 0.0423 1.1828 0.2502 0.035 Uiso calc R 1
H H55C 0.0669 1.0674 0.2918 0.035 Uiso calc R 1
O O31 0.08664(4) 0.81159(14) 0.12503(8) 0.0177(3) Uani d . 1
N N31 0.09378(5) 0.66327(17) 0.03000(10) 0.0142(4) Uani d . 1
C C31 0.10621(6) 0.7627(2) 0.07495(12) 0.0157(4) Uani d . 1
H H31 0.1317 0.7988 0.0684 0.019 Uiso calc R 1
C C62A 0.0510(6) 0.5987(18) 0.0350(9) 0.015(3) Uani d P 0.573(9)
H H62A 0.0327 0.6674 0.0526 0.017 Uiso calc PR 0.573(9)
H H62B 0.0413 0.5717 -0.0139 0.017 Uiso calc PR 0.573(9)
C C63A 0.05029(12) 0.4770(4) 0.0846(3) 0.0188(13) Uani d P 0.573(9)
H H63A 0.0686 0.4090 0.0681 0.028 Uiso calc PR 0.573(9)
H H63B 0.0236 0.4397 0.0838 0.028 Uiso calc PR 0.573(9)
H H63C 0.0582 0.5041 0.1338 0.028 Uiso calc PR 0.573(9)
C C62B 0.0573(7) 0.611(2) 0.0368(11) 0.008(3) Uani d P 0.427(9)
H H62C 0.0399 0.6391 -0.0047 0.010 Uiso calc PR 0.427(9)
H H62D 0.0459 0.6457 0.0812 0.010 Uiso calc PR 0.427(9)
C C63B 0.05930(16) 0.4524(5) 0.0400(5) 0.0203(18) Uani d P 0.427(9)
H H63D 0.0673 0.4177 -0.0064 0.030 Uiso calc PR 0.427(9)
H H63E 0.0333 0.4167 0.0504 0.030 Uiso calc PR 0.427(9)
H H63F 0.0785 0.4250 0.0781 0.030 Uiso calc PR 0.427(9)
C C34 0.11918(6) 0.6122(2) -0.02797(12) 0.0208(5) Uani d . 1
H H34B 0.1202 0.5133 -0.0255 0.025 Uiso calc R 1
H H34A 0.1464 0.6463 -0.0191 0.025 Uiso calc R 1
C C35 0.10425(7) 0.6543(2) -0.10375(12) 0.0195(5) Uani d . 1
H H35C 0.0778 0.6174 -0.1138 0.029 Uiso calc R 1
H H35B 0.1222 0.6203 -0.1392 0.029 Uiso calc R 1
H H35A 0.1032 0.7523 -0.1066 0.029 Uiso calc R 1
N N71 0.00292(14) 0.6014(3) 0.23112(17) 0.0127(9) Uani d P 0.50
O O71 -0.00352(11) 0.3800(3) 0.1945(3) 0.0452(11) Uani d P 0.50
C C71 0.01677(14) 0.4760(5) 0.2177(3) 0.0298(12) Uani d P 0.50
H H71 0.0441 0.4606 0.2268 0.036 Uiso calc PR 0.50
C C73 -0.04754(13) 0.6914(4) 0.1392(2) 0.0164(9) Uani d P 0.50
H H73C -0.0329 0.7752 0.1340 0.025 Uiso calc PR 0.50
H H73B -0.0758 0.7085 0.1311 0.025 Uiso calc PR 0.50
H H73A -0.0389 0.6261 0.1039 0.025 Uiso calc PR 0.50
C C74 0.03088(12) 0.7117(4) 0.2538(2) 0.0142(8) Uani d P 0.50
H H74B 0.0250 0.7916 0.2237 0.017 Uiso calc PR 0.50
H H74A 0.0581 0.6829 0.2449 0.017 Uiso calc PR 0.50
C C72 -0.03959(11) 0.6351(4) 0.2164(2) 0.0123(8) Uani d P 0.50
H H72B -0.0478 0.7022 0.2520 0.015 Uiso calc PR 0.50
H H72A -0.0557 0.5536 0.2225 0.015 Uiso calc PR 0.50
C C75 0.02860(14) 0.7510(5) 0.3341(3) 0.0223(10) Uani d P 0.50
H H75C 0.0017 0.7793 0.3435 0.033 Uiso calc PR 0.50
H H75B 0.0469 0.8248 0.3451 0.033 Uiso calc PR 0.50
H H75A 0.0358 0.6737 0.3644 0.033 Uiso calc PR 0.50

loop_
_atom_site_aniso_label
_atom_site_aniso_U_11
_atom_site_aniso_U_22
_atom_site_aniso_U_33
_atom_site_aniso_U_12
_atom_site_aniso_U_13
_atom_site_aniso_U_23
O22 0.0068(6) 0.0067(6) 0.0073(7) -0.0001(5) -0.0013(5) 0.0001(5)
Zn1 0.00397(9) 0.00494(10) 0.00491(11) -0.00027(7) -0.00022(7) 0.00011(8)
Zn2 0.00434(13) 0.00525(14) 0.00413(15) 0.00021(10) -0.00024(11) 0.00001(11)
O1 0.0052(6) 0.0118(7) 0.0111(7) -0.0037(5) 0.0002(5) -0.0004(5)
O2 0.0078(6) 0.0130(7) 0.0142(8) -0.0014(5) 0.0028(6) -0.0038(6)
O28 0.0061(6) 0.0103(7) 0.0074(7) -0.0004(5) -0.0016(5) -0.0019(5)
O29 0.0071(6) 0.0078(6) 0.0064(7) -0.0002(5) 0.0007(5) -0.0018(5)
O21 0.0068(6) 0.0075(6) 0.0084(7) -0.0009(5) 0.0000(5) 0.0014(5)
O11 0.0046(6) 0.0056(6) 0.0084(7) -0.0002(4) -0.0006(5) 0.0010(5)
O12 0.0120(6) 0.0120(7) 0.0103(7) 0.0026(5) 0.0043(6) 0.0015(5)
C1 0.0060(8) 0.0074(9) 0.0079(10) 0.0008(6) -0.0010(7) 0.0037(7)
C2 0.0062(8) 0.0066(8) 0.0058(9) -0.0001(6) -0.0001(7) 0.0020(7)
C3 0.0069(8) 0.0063(9) 0.0105(10) -0.0014(6) -0.0008(7) -0.0013(7)
C4 0.0079(8) 0.0075(9) 0.0097(10) 0.0000(7) 0.0021(7) -0.0010(7)
C28 0.0094(8) 0.0040(8) 0.0055(9) -0.0009(6) -0.0001(7) 0.0023(7)
C25 0.0078(8) 0.0047(8) 0.0048(9) -0.0017(6) 0.0004(7) 0.0005(6)
C24 0.0070(8) 0.0090(9) 0.0080(10) -0.0001(7) -0.0021(7) 0.0005(7)
C22 0.0091(8) 0.0046(8) 0.0068(9) 0.0001(6) 0.0002(7) 0.0005(7)
C23 0.0067(8) 0.0074(9) 0.0094(10) 0.0002(6) 0.0014(7) 0.0003(7)
C27 0.0079(8) 0.0098(9) 0.0084(10) -0.0013(7) -0.0021(7) 0.0004(7)
C26 0.0057(8) 0.0100(9) 0.0095(10) 0.0013(6) 0.0012(7) -0.0011(7)
C21 0.0074(8) 0.0049(8) 0.0077(9) 0.0016(6) 0.0007(7) -0.0005(7)
C11 0.0069(8) 0.0066(8) 0.0079(10) -0.0010(6) -0.0009(7) -0.0009(7)
C12 0.0067(8) 0.0064(9) 0.0110(10) -0.0005(6) -0.0012(7) -0.0007(7)
C14 0.0097(8) 0.0074(9) 0.0110(10) 0.0002(7) -0.0018(7) 0.0014(7)
C13 0.0094(8) 0.0095(9) 0.0086(10) -0.0003(7) 0.0019(7) 0.0000(7)
N51 0.0121(8) 0.0157(9) 0.0082(9) 0.0028(6) 0.0028(7) -0.0013(7)
C52 0.0144(9) 0.0149(10) 0.0101(10) 0.0045(8) -0.0004(8) 0.0024(8)
C53 0.0134(10) 0.0227(11) 0.0196(12) 0.0030(8) -0.0032(9) 0.0005(9)
C54 0.0195(10) 0.0170(10) 0.0120(11) 0.0102(8) 0.0000(8) -0.0001(8)
C55 0.0176(10) 0.0342(13) 0.0187(13) 0.0135(10) 0.0055(9) 0.0016(10)
O31 0.0223(8) 0.0172(8) 0.0135(8) 0.0058(6) 0.0008(6) -0.0041(6)
N31 0.0172(8) 0.0151(9) 0.0100(9) 0.0061(7) -0.0010(7) -0.0028(7)
C31 0.0157(10) 0.0172(11) 0.0138(11) 0.0062(8) -0.0039(8) -0.0017(8)
C62A 0.005(4) 0.016(5) 0.022(4) -0.006(3) 0.002(3) -0.007(3)
C63A 0.0147(18) 0.0115(19) 0.030(3) -0.0039(14) -0.0019(19) -0.0014(18)
C62B 0.013(8) 0.005(3) 0.007(4) -0.005(4) -0.003(4) -0.001(3)
C63B 0.013(2) 0.016(3) 0.031(5) -0.002(2) -0.008(3) 0.001(3)
C34 0.0194(11) 0.0242(12) 0.0186(13) 0.0099(9) 0.0005(9) -0.0085(9)
C35 0.0261(11) 0.0177(11) 0.0152(12) 0.0060(9) 0.0063(9) 0.0006(9)
N71 0.0126(18) 0.0125(15) 0.013(2) -0.0011(14) -0.007(2) 0.0027(11)
O71 0.0296(19) 0.0121(17) 0.092(3) 0.0010(15) -0.021(2) -0.0040(19)
C71 0.021(2) 0.015(2) 0.052(4) 0.0049(18) -0.014(2) -0.001(2)
C73 0.015(2) 0.017(2) 0.017(2) 0.0012(17) -0.0019(17) 0.0025(17)
C74 0.0115(19) 0.016(2) 0.015(2) -0.0074(15) 0.0014(16) -0.0014(17)
C72 0.0083(17) 0.014(2) 0.014(2) -0.0020(15) -0.0009(15) 0.0003(16)
C75 0.021(2) 0.030(3) 0.015(2) -0.014(2) -0.0016(19) -0.002(2)

loop_
_atom_type_symbol
_atom_type_description
_atom_type_scat_dispersion_real
_atom_type_scat_dispersion_imag
_atom_type_scat_source
C C 0.0033 0.0016 'International Tables Vol C Tables 4.2.6.8 and 6.1.1.4'
H H 0.0000 0.0000 'International Tables Vol C Tables 4.2.6.8 and 6.1.1.4'
N N 0.0061 0.0033 'International Tables Vol C Tables 4.2.6.8 and 6.1.1.4'
O O 0.0106 0.0060 'International Tables Vol C Tables 4.2.6.8 and 6.1.1.4'
Zn Zn 0.2839 1.4301 'International Tables Vol C Tables 4.2.6.8 and 6.1.1.4'

loop_
_geom_angle_atom_site_label_1
_geom_angle_atom_site_label_2
_geom_angle_atom_site_label_3
_geom_angle_site_symmetry_1
_geom_angle_site_symmetry_3
_geom_angle
C21 O22 Zn2 7_575 . 135.09(12)
O1 Zn1 O21 . . 114.54(5)
O1 Zn1 O28 . . 94.69(5)
O21 Zn1 O28 . . 111.82(5)
O1 Zn1 O11 . . 127.89(5)
O21 Zn1 O11 . . 99.62(5)
O28 Zn1 O11 . . 108.16(5)
O29 Zn2 O29 7_575 . 180.00(9)
O29 Zn2 O22 7_575 . 93.89(5)
O29 Zn2 O22 . . 86.11(5)
O29 Zn2 O22 7_575 7_575 86.11(5)
O29 Zn2 O22 . 7_575 93.89(5)
O22 Zn2 O22 . 7_575 180.00(6)
O29 Zn2 O11 7_575 7_575 90.68(5)
O29 Zn2 O11 . 7_575 89.32(5)
O22 Zn2 O11 . 7_575 90.14(5)
O22 Zn2 O11 7_575 7_575 89.86(5)
O29 Zn2 O11 7_575 . 89.32(5)
O29 Zn2 O11 . . 90.68(5)
O22 Zn2 O11 . . 89.86(5)
O22 Zn2 O11 7_575 . 90.14(5)
O11 Zn2 O11 7_575 . 180.00(4)
C1 O1 Zn1 . . 112.75(12)
C28 O28 Zn1 . . 124.99(12)
C28 O29 Zn2 . . 132.96(12)
C21 O21 Zn1 . . 114.67(12)
C11 O11 Zn1 . . 112.29(11)
C11 O11 Zn2 . . 121.03(11)
Zn1 O11 Zn2 . . 101.15(5)
C11 O12 H51B . . 154.4
O2 C1 O1 . . 124.13(16)
O2 C1 C2 . . 121.04(17)
O1 C1 C2 . . 114.83(16)
C3 C2 C4 . . 119.64(16)
C3 C2 C1 . . 120.64(16)
C4 C2 C1 . . 119.70(17)
C2 C3 C4 . 5_575 120.56(17)
C2 C3 H3 . . 119.7
C4 C3 H3 5_575 . 119.7
C3 C4 C2 5_575 . 119.81(17)
C3 C4 H4 5_575 . 120.1
C2 C4 H4 . . 120.1
O29 C28 O28 . . 126.46(17)
O29 C28 C25 . . 116.75(15)
O28 C28 C25 . . 116.80(16)
C26 C25 C24 . . 119.71(17)
C26 C25 C28 . . 119.84(16)
C24 C25 C28 . . 120.44(16)
C23 C24 C25 6_586 . 119.86(17)
C23 C24 H24 6_586 . 120.1
C25 C24 H24 . . 120.1
C23 C22 C27 . . 119.72(17)
C23 C22 C21 . . 120.86(16)
C27 C22 C21 . . 119.41(16)
C24 C23 C22 6_585 . 120.27(17)
C24 C23 H23 6_585 . 119.9
C22 C23 H23 . . 119.9
C26 C27 C22 6_585 . 119.85(17)
C26 C27 H27 6_585 . 120.1
C22 C27 H27 . . 120.1
C27 C26 C25 6_586 . 120.57(17)
C27 C26 H26 6_586 . 119.7
C25 C26 H26 . . 119.7
O22 C21 O21 7_575 . 124.72(17)
O22 C21 C22 7_575 . 118.32(16)
O21 C21 C22 . . 116.94(16)
O12 C11 O11 . . 123.40(17)
O12 C11 C12 . . 120.21(16)
O11 C11 C12 . . 116.32(16)
C14 C12 C13 . . 120.23(17)
C14 C12 C11 . . 120.71(17)
C13 C12 C11 . . 119.04(17)
C13 C14 C12 7_565 . 120.05(17)
C13 C14 H14 7_565 . 120.0
C12 C14 H14 . . 120.0
C14 C13 C12 7_565 . 119.72(18)
C14 C13 H13 7_565 . 120.1
C12 C13 H13 . . 120.1
C54 N51 C52 . . 116.56(16)
C54 N51 H51B . . 108.2
C52 N51 H51B . . 108.2
C54 N51 H51A . . 108.2
C52 N51 H51A . . 108.2
H51B N51 H51A . . 107.3
N51 C52 C53 . . 112.93(16)
N51 C52 H52B . . 109.0
C53 C52 H52B . . 109.0
N51 C52 H52A . . 109.0
C53 C52 H52A . . 109.0
H52B C52 H52A . . 107.8
C52 C53 H53C . . 109.5
C52 C53 H53A . . 109.5
H53C C53 H53A . . 109.5
C52 C53 H53B . . 109.5
H53C C53 H53B . . 109.5
H53A C53 H53B . . 109.5
N51 C54 C55 . . 111.36(17)
N51 C54 H54A . . 109.4
C55 C54 H54A . . 109.4
N51 C54 H54B . . 109.4
C55 C54 H54B . . 109.4
H54A C54 H54B . . 108.0
C54 C55 H55B . . 109.5
C54 C55 H55A . . 109.5
H55B C55 H55A . . 109.5
C54 C55 H55C . . 109.5
H55B C55 H55C . . 109.5
H55A C55 H55C . . 109.5
C31 O31 H51A . . 114.4
C31 N31 C62B . . 119.1(10)
C31 N31 C34 . . 121.32(18)
C62B N31 C34 . . 119.6(10)
C31 N31 C62A . . 121.3(7)
C62B N31 C62A . . 2.3(17)
C34 N31 C62A . . 117.3(7)
O31 C31 N31 . . 125.3(2)
O31 C31 H31 . . 117.3
N31 C31 H31 . . 117.3
C63A C62A N31 . . 113.3(10)
C63A C62A H62A . . 108.9
N31 C62A H62A . . 108.9
C63A C62A H62B . . 108.9
N31 C62A H62B . . 108.9
H62A C62A H62B . . 107.7
C62A C63A H63A . . 109.5
C62A C63A H63B . . 109.5
H63A C63A H63B . . 109.5
C62A C63A H63C . . 109.5
H63A C63A H63C . . 109.5
H63B C63A H63C . . 109.5
N31 C62B C63B . . 110.4(15)
N31 C62B H62C . . 109.6
C63B C62B H62C . . 109.6
N31 C62B H62D . . 109.6
C63B C62B H62D . . 109.6
H62C C62B H62D . . 108.1
C62B C63B H63D . . 109.5
C62B C63B H63E . . 109.5
H63D C63B H63E . . 109.5
C62B C63B H63F . . 109.5
H63D C63B H63F . . 109.5
H63E C63B H63F . . 109.5
N31 C34 C35 . . 112.95(17)
N31 C34 H34B . . 109.0
C35 C34 H34B . . 109.0
N31 C34 H34A . . 109.0
C35 C34 H34A . . 109.0
H34B C34 H34A . . 107.8
C34 C35 H35C . . 109.5
C34 C35 H35B . . 109.5
H35C C35 H35B . . 109.5
C34 C35 H35A . . 109.5
H35C C35 H35A . . 109.5
H35B C35 H35A . . 109.5
C71 N71 C72 . . 120.7(4)
C71 N71 C74 . . 120.4(4)
C72 N71 C74 . . 118.6(3)
C71 O71 C71 . 2 58.7(4)
C71 O71 H63B . . 82.9
C71 O71 H63B 2 . 135.4
O71 C71 N71 . . 125.4(4)
O71 C71 O71 . 2 76.6(4)
N71 C71 O71 . 2 101.7(4)
O71 C71 H71 . . 117.3
N71 C71 H71 . . 117.3
O71 C71 H71 2 . 91.9
C72 C73 H73C . . 109.5
C72 C73 H73B . . 109.5
H73C C73 H73B . . 109.5
C72 C73 H73A . . 109.5
H73C C73 H73A . . 109.5
H73B C73 H73A . . 109.5
N71 C74 C75 . . 113.4(3)
N71 C74 H74B . . 108.9
C75 C74 H74B . . 108.9
N71 C74 H74A . . 108.9
C75 C74 H74A . . 108.9
H74B C74 H74A . . 107.7
N71 C72 C73 . . 112.1(3)
N71 C72 H72B . . 109.2
C73 C72 H72B . . 109.2
N71 C72 H72A . . 109.2
C73 C72 H72A . . 109.2
H72B C72 H72A . . 107.9
C74 C75 H75C . . 109.5
C74 C75 H75B . . 109.5
H75C C75 H75B . . 109.5
C74 C75 H75A . . 109.5
H75C C75 H75A . . 109.5
H75B C75 H75A . . 109.5

loop_
_geom_bond_atom_site_label_1
_geom_bond_atom_site_label_2
_geom_bond_site_symmetry_2
_geom_bond_distance
O22 C21 7_575 1.256(2)
O22 Zn2 . 2.0507(12)
Zn1 O1 . 1.9256(12)
Zn1 O21 . 1.9656(13)
Zn1 O28 . 1.9775(13)
Zn1 O11 . 1.9794(12)
Zn2 O29 7_575 2.0189(13)
Zn2 O29 . 2.0189(13)
Zn2 O22 7_575 2.0507(12)
Zn2 O11 7_575 2.2202(12)
Zn2 O11 . 2.2202(12)
O1 C1 . 1.290(2)
O2 C1 . 1.234(2)
O28 C28 . 1.267(2)
O29 C28 . 1.260(2)
O21 C21 . 1.275(2)
O11 C11 . 1.306(2)
O12 C11 . 1.232(2)
O12 H51B . 2.0253
C1 C2 . 1.510(2)
C2 C3 . 1.388(3)
C2 C4 . 1.391(2)
C3 C4 5_575 1.391(2)
C3 H3 . 0.9300
C4 C3 5_575 1.391(2)
C4 H4 . 0.9300
C28 C25 . 1.494(3)
C25 C26 . 1.390(2)
C25 C24 . 1.398(2)
C24 C23 6_586 1.385(3)
C24 H24 . 0.9300
C22 C23 . 1.394(2)
C22 C27 . 1.399(2)
C22 C21 . 1.493(3)
C23 C24 6_585 1.385(3)
C23 H23 . 0.9300
C27 C26 6_585 1.381(3)
C27 H27 . 0.9300
C26 C27 6_586 1.381(3)
C26 H26 . 0.9300
C21 O22 7_575 1.256(2)
C11 C12 . 1.498(2)
C12 C14 . 1.391(3)
C12 C13 . 1.404(3)
C14 C13 7_565 1.390(3)
C14 H14 . 0.9300
C13 C14 7_565 1.390(3)
C13 H13 . 0.9300
N51 C54 . 1.494(2)
N51 C52 . 1.499(2)
N51 H51B . 0.9000
N51 H51A . 0.9000
C52 C53 . 1.516(3)
C52 H52B . 0.9700
C52 H52A . 0.9700
C53 H53C . 0.9600
C53 H53A . 0.9600
C53 H53B . 0.9600
C54 C55 . 1.516(3)
C54 H54A . 0.9700
C54 H54B . 0.9700
C55 H55B . 0.9600
C55 H55A . 0.9600
C55 H55C . 0.9600
O31 C31 . 1.240(2)
O31 H51A . 1.8609
N31 C31 . 1.326(3)
N31 C62B . 1.33(2)
N31 C34 . 1.470(3)
N31 C62A . 1.563(19)
C31 H31 . 0.9300
C62A C63A . 1.496(16)
C62A H62A . 0.9700
C62A H62B . 0.9700
C63A H63A . 0.9600
C63A H63B . 0.9600
C63A H63C . 0.9600
C62B C63B . 1.55(2)
C62B H62C . 0.9700
C62B H62D . 0.9700
C63B H63D . 0.9600
C63B H63E . 0.9600
C63B H63F . 0.9600
C34 C35 . 1.503(3)
C34 H34B . 0.9700
C34 H34A . 0.9700
C35 H35C . 0.9600
C35 H35B . 0.9600
C35 H35A . 0.9600
N71 C71 . 1.337(5)
N71 C72 . 1.464(6)
N71 C74 . 1.471(5)
O71 C71 . 1.221(5)
O71 C71 2 1.923(7)
O71 H63B . 2.3206
C71 O71 2 1.923(7)
C71 H71 . 0.9300
C73 C72 . 1.523(6)
C73 H73C . 0.9600
C73 H73B . 0.9600
C73 H73A . 0.9600
C74 C75 . 1.517(6)
C74 H74B . 0.9700
C74 H74A . 0.9700
C72 H72B . 0.9700
C72 H72A . 0.9700
C75 H75C . 0.9600
C75 H75B . 0.9600
C75 H75A . 0.9600

loop_
_geom_torsion_atom_site_label_1
_geom_torsion_atom_site_label_2
_geom_torsion_atom_site_label_3
_geom_torsion_atom_site_label_4
_geom_torsion_site_symmetry_1
_geom_torsion_site_symmetry_4
_geom_torsion
C21 O22 Zn2 O29 7_575 7_575 114.33(17)
C21 O22 Zn2 O29 7_575 . -65.67(17)
C21 O22 Zn2 O11 7_575 7_575 23.64(17)
C21 O22 Zn2 O11 7_575 . -156.36(17)
O21 Zn1 O1 C1 . . 59.46(13)
O28 Zn1 O1 C1 . . 176.04(12)
O11 Zn1 O1 C1 . . -66.57(14)
O1 Zn1 O28 C28 . . 142.02(14)
O21 Zn1 O28 C28 . . -99.18(14)
O11 Zn1 O28 C28 . . 9.53(15)
O22 Zn2 O29 C28 . . -143.60(16)
O22 Zn2 O29 C28 7_575 . 36.40(16)
O11 Zn2 O29 C28 7_575 . 126.21(16)
O11 Zn2 O29 C28 . . -53.79(16)
O1 Zn1 O21 C21 . . 161.93(12)
O28 Zn1 O21 C21 . . 55.69(13)
O11 Zn1 O21 C21 . . -58.41(13)
O1 Zn1 O11 C11 . . -27.62(14)
O21 Zn1 O11 C11 . . -159.35(12)
O28 Zn1 O11 C11 . . 83.75(12)
O1 Zn1 O11 Zn2 . . -158.05(6)
O21 Zn1 O11 Zn2 . . 70.21(6)
O28 Zn1 O11 Zn2 . . -46.69(6)
O29 Zn2 O11 C11 7_575 . 111.50(13)
O29 Zn2 O11 C11 . . -68.50(13)
O22 Zn2 O11 C11 . . 17.61(13)
O22 Zn2 O11 C11 7_575 . -162.39(13)
O29 Zn2 O11 Zn1 7_575 . -123.76(6)
O29 Zn2 O11 Zn1 . . 56.24(6)
O22 Zn2 O11 Zn1 . . 142.34(6)
O22 Zn2 O11 Zn1 7_575 . -37.66(6)
Zn1 O1 C1 O2 . . 9.8(2)
Zn1 O1 C1 C2 . . -169.70(11)
O2 C1 C2 C3 . . -173.39(17)
O1 C1 C2 C3 . . 6.1(2)
O2 C1 C2 C4 . . 5.1(3)
O1 C1 C2 C4 . . -175.37(16)
C4 C2 C3 C4 . 5_575 0.3(3)
C1 C2 C3 C4 . 5_575 178.87(17)
C3 C2 C4 C3 . 5_575 -0.3(3)
C1 C2 C4 C3 . 5_575 -178.88(17)
Zn2 O29 C28 O28 . . 15.8(3)
Zn2 O29 C28 C25 . . -164.36(11)
Zn1 O28 C28 O29 . . 14.0(3)
Zn1 O28 C28 C25 . . -165.86(11)
O29 C28 C25 C26 . . -17.1(2)
O28 C28 C25 C26 . . 162.78(17)
O29 C28 C25 C24 . . 163.90(17)
O28 C28 C25 C24 . . -16.2(2)
C26 C25 C24 C23 . 6_586 -0.4(3)
C28 C25 C24 C23 . 6_586 178.64(16)
C27 C22 C23 C24 . 6_585 -1.6(3)
C21 C22 C23 C24 . 6_585 177.38(16)
C23 C22 C27 C26 . 6_585 0.9(3)
C21 C22 C27 C26 . 6_585 -178.09(17)
C24 C25 C26 C27 . 6_586 1.1(3)
C28 C25 C26 C27 . 6_586 -177.95(17)
Zn1 O21 C21 O22 . 7_575 -1.9(2)
Zn1 O21 C21 C22 . . 179.24(12)
C23 C22 C21 O22 . 7_575 -174.74(17)
C27 C22 C21 O22 . 7_575 4.3(3)
C23 C22 C21 O21 . . 4.2(3)
C27 C22 C21 O21 . . -176.80(16)
H51B O12 C11 O11 . . 4.6
H51B O12 C11 C12 . . -172.4
Zn1 O11 C11 O12 . . -23.4(2)
Zn2 O11 C11 O12 . . 96.00(19)
Zn1 O11 C11 C12 . . 153.77(12)
Zn2 O11 C11 C12 . . -86.86(17)
O12 C11 C12 C14 . . 175.44(17)
O11 C11 C12 C14 . . -1.8(2)
O12 C11 C12 C13 . . -2.9(3)
O11 C11 C12 C13 . . 179.84(16)
C13 C12 C14 C13 . 7_565 -0.3(3)
C11 C12 C14 C13 . 7_565 -178.59(16)
C14 C12 C13 C14 . 7_565 0.3(3)
C11 C12 C13 C14 . 7_565 178.62(16)
C54 N51 C52 C53 . . -64.7(2)
C52 N51 C54 C55 . . -69.3(2)
H51A O31 C31 N31 . . -171.2
C62B N31 C31 O31 . . 1.3(9)
C34 N31 C31 O31 . . 179.9(2)
C62A N31 C31 O31 . . 1.8(7)
C31 N31 C62A C63A . . -91.3(12)
C34 N31 C62A C63A . . 90.5(12)
C31 N31 C62B C63B . . -130.1(11)
C34 N31 C62B C63B . . 51.3(14)
C31 N31 C34 C35 . . -108.1(2)
C62B N31 C34 C35 . . 70.5(9)
C62A N31 C34 C35 . . 70.1(7)
C71 O71 C71 N71 2 . -55.6(5)
H63B O71 C71 N71 . . 100.7
C71 O71 C71 O71 2 2 39.3(2)
H63B O71 C71 O71 . 2 -164.4
C72 N71 C71 O71 . . -1.6(8)
C74 N71 C71 O71 . . -175.4(5)
C72 N71 C71 O71 . 2 -83.3(4)
C74 N71 C71 O71 . 2 102.9(4)
C71 N71 C74 C75 . . -107.7(5)
C72 N71 C74 C75 . . 78.4(5)
C71 N71 C72 C73 . . -91.3(5)
C74 N71 C72 C73 . . 82.6(4)
